data_1530356
loop_
_publ_author_name
'Martinez-Carrera, S.'
'Gaitan, M.'
'Pico, C.'
'Sanz, J.'
'Jerez, A.'
'Veiga, M.L.'

_publ_section_title
;
 Mixed oxides of the system M(V) Te(IV) O2 (M=Nb,Ta,Sb); II. Crystal
 structure of Ta2 Te2 O9
;
_journal_name_full 'Materials Research Bulletin'
_journal_page_first 1405
_journal_page_last 1412
_journal_volume 22
_journal_year 1987
_chemical_formula_sum 'O9 Ta2 Te2'
_chemical_name_systematic 'Ta2 Te2 O9'
_space_group_IT_number 14
_symmetry_space_group_name_Hall '-P 2ybc'
_symmetry_space_group_name_H-M 'P 1 21/c 1'
_cell_angle_alpha 90
_cell_angle_beta 103.01
_cell_angle_gamma 90
_cell_formula_units_Z 4
_cell_length_a 7.096
_cell_length_b 7.486
_cell_length_c 14.614
_cell_volume 756.378
_citation_journal_id_ASTM MRBUAC
_cod_data_source_file Martinez-Carrera_MRBUAC_1987_1441.cif
_cod_data_source_block O9Ta2Te2
_cod_original_cell_volume 756.3782
_cod_database_code 1530356

loop_
_symmetry_equiv_pos_as_xyz
x,y,z
-x,y+1/2,-z+1/2
-x,-y,-z
x,-y-1/2,z-1/2

loop_
_atom_site_label
_atom_site_type_symbol
_atom_site_fract_x
_atom_site_fract_y
_atom_site_fract_z
_atom_site_occupancy
_atom_site_U_iso_or_equiv
O3 O-2 0 0.5 0 1 0.0
O10 O-2 0.408 0.0891 -0.1884 1 0.0
O5 O-2 0.7092 0.3014 0.0469 1 0.0
Te2 Te+4 -0.0363 0.0613 -0.1644 1 0.0
O1 O-2 0.5 0 0 1 0.0
O2 O-2 -0.0245 0.3062 -0.1725 1 0.0
Ta2 Ta+5 0.1313 0.5035 -0.0994 1 0.0
Te1 Te+4 0.6267 0.64 -0.1838 1 0.0
O8 O-2 0.7877 0.0656 -0.0874 1 0.0
O6 O-2 0.6143 0.4065 -0.1454 1 0.0
O7 O-2 0.3233 0.3258 -0.0517 1 0.0
Ta1 Ta+5 0.5561 0.2019 -0.0664 1 0.0
O9 O-2 0.2199 0.5424 -0.223 1 0.0
O4 O-2 -0.1025 0.6606 -0.167 1 0.0
